data_2017529
loop_
_publ_author_name
'Becerra, Diana'
'Insuasty, Braulio'
'Cobo, Justo'
'Glidewell, Christopher'

_publ_section_title
;
 Hydrogen-bonding patterns in 3-alkyl-3-hydroxyindolin-2-ones
;
_journal_coeditor_code SQ3233
_journal_issue 2
_journal_name_full 'Acta Crystallographica Section C'
_journal_page_first o79
_journal_page_last o86
_journal_paper_doi 10.1107/S0108270110001058
_journal_volume 66
_journal_year 2010
_chemical_formula_iupac 'C16 H13 N O3'
_chemical_formula_moiety 'C16 H13 N O3'
_chemical_formula_sum 'C16 H13 N O3'
_chemical_formula_weight 267.27
_chemical_name_systematic
;
3-benzoylmethyl-3-hydroxyindolin-2-one
;
_space_group_IT_number 14
_symmetry_cell_setting monoclinic
_symmetry_space_group_name_Hall '-P 2ybc'
_symmetry_space_group_name_H-M 'P 1 21/c 1'
_atom_sites_solution_hydrogens geom
_atom_sites_solution_primary direct
_atom_sites_solution_secondary difmap
_cell_angle_alpha 90.00
_cell_angle_beta 107.799(16)
_cell_angle_gamma 90.00
_cell_formula_units_Z 4
_cell_length_a 13.876(3)
_cell_length_b 5.7725(8)
_cell_length_c 16.280(3)
_cell_measurement_reflns_used 2427
_cell_measurement_temperature 120(2)
_cell_measurement_theta_max 26.00
_cell_measurement_theta_min 2.61
_cell_volume 1241.6(4)
_computing_cell_refinement 'DIRAX/LSQ (Duisenberg <i>et al.</i>,  2000)'
_computing_data_collection 'COLLECT (Nonius, 1999)'
_computing_data_reduction 'EVALCCD (Duisenberg <i>et al.</i>,  2003)'
_computing_molecular_graphics 'PLATON (Spek, 2009)'
_computing_publication_material
;
SHELXL97 (Sheldrick, 2008) and PLATON (Spek, 2009)
;
_computing_structure_refinement 'SHELXL97 (Sheldrick, 2008)'
_computing_structure_solution 'SIR2004 (Burla <i>et al.</i>,  2005)'
_diffrn_ambient_temperature 120(2)
_diffrn_detector_area_resol_mean 9.091
_diffrn_measured_fraction_theta_full 0.999
_diffrn_measured_fraction_theta_max 0.999
_diffrn_measurement_device_type 'Bruker Nonius KappaCCD area-detector'
_diffrn_measurement_method '\f and \w scans'
_diffrn_radiation_monochromator graphite
_diffrn_radiation_source 'Bruker Nonius FR591 rotating anode'
_diffrn_radiation_type 'Mo K\a'
_diffrn_radiation_wavelength 0.71073
_diffrn_reflns_av_R_equivalents 0.0498
_diffrn_reflns_av_sigmaI/netI 0.0367
_diffrn_reflns_limit_h_max 17
_diffrn_reflns_limit_h_min -17
_diffrn_reflns_limit_k_max 7
_diffrn_reflns_limit_k_min -7
_diffrn_reflns_limit_l_max 20
_diffrn_reflns_limit_l_min -20
_diffrn_reflns_number 15921
_diffrn_reflns_theta_full 26.00
_diffrn_reflns_theta_max 26.00
_diffrn_reflns_theta_min 2.61
_diffrn_standards_decay_% 0
_diffrn_standards_interval_count 0
_diffrn_standards_interval_time 0
_diffrn_standards_number 0
_exptl_absorpt_coefficient_mu 0.100
_exptl_absorpt_correction_T_max 0.982
_exptl_absorpt_correction_T_min 0.975
_exptl_absorpt_correction_type multi-scan
_exptl_absorpt_process_details '(SADABS; Sheldrick, 2003)'
_exptl_crystal_colour yellow-brown
_exptl_crystal_density_diffrn 1.430
_exptl_crystal_density_method 'not measured'
_exptl_crystal_description block
_exptl_crystal_F_000 560
_exptl_crystal_size_max 0.26
_exptl_crystal_size_mid 0.23
_exptl_crystal_size_min 0.18
_refine_diff_density_max 0.246
_refine_diff_density_min -0.290
_refine_ls_extinction_method none
_refine_ls_goodness_of_fit_ref 1.195
_refine_ls_hydrogen_treatment constr
_refine_ls_matrix_type full
_refine_ls_number_parameters 181
_refine_ls_number_reflns 2427
_refine_ls_number_restraints 0
_refine_ls_restrained_S_all 1.195
_refine_ls_R_factor_all 0.0771
_refine_ls_R_factor_gt 0.0566
_refine_ls_shift/su_max 0.001
_refine_ls_shift/su_mean 0.000
_refine_ls_structure_factor_coef Fsqd
_refine_ls_weighting_details 'w = 1/[\s^2^(Fo^2^)+(0.0340P)^2^+2.5504P] where P=(Fo^2^+2Fc^2^)/3'
_refine_ls_weighting_scheme calc
_refine_ls_wR_factor_gt 0.1358
_refine_ls_wR_factor_ref 0.1439
_reflns_number_gt 1903
_reflns_number_total 2427
_reflns_threshold_expression I>2\s(I)
_cod_data_source_file sq3233.cif
_cod_data_source_block I
_cod_original_sg_symbol_H-M 'P 21/c'
_cod_database_code 2017529
_cod_database_fobs_code 2017529

loop_
_symmetry_equiv_pos_as_xyz
'x, y, z'
'-x, y+1/2, -z+1/2'
'-x, -y, -z'
'x, -y-1/2, z-1/2'

loop_
_atom_site_type_symbol
_atom_site_label
_atom_site_fract_x
_atom_site_fract_y
_atom_site_fract_z
_atom_site_U_iso_or_equiv
_atom_site_adp_type
_atom_site_calc_flag
_atom_site_refinement_flags
_atom_site_occupancy
_atom_site_disorder_assembly
_atom_site_disorder_group
N N1 0.40791(17) 0.3278(4) 0.58214(15) 0.0146(5) Uani d . 1 . .
H H1 0.4318 0.1855 0.5867 0.018 Uiso calc R 1 . .
C C2 0.3847(2) 0.4529(5) 0.50900(18) 0.0143(6) Uani d . 1 . .
C C3 0.3529(2) 0.6970(5) 0.52967(18) 0.0142(6) Uani d . 1 . .
C C3a 0.3531(2) 0.6688(5) 0.62093(18) 0.0132(6) Uani d . 1 . .
C C4 0.3283(2) 0.8225(5) 0.67536(18) 0.0152(6) Uani d . 1 . .
H H4 0.3017 0.9708 0.6552 0.018 Uiso calc R 1 . .
C C5 0.3425(2) 0.7578(5) 0.76054(18) 0.0168(6) Uani d . 1 . .
H H5 0.3272 0.8637 0.7995 0.020 Uiso calc R 1 . .
C C6 0.3789(2) 0.5404(5) 0.78854(18) 0.0155(6) Uani d . 1 . .
H H6 0.3870 0.4977 0.8466 0.019 Uiso calc R 1 . .
C C7 0.4040(2) 0.3815(5) 0.73413(18) 0.0155(6) Uani d . 1 . .
H H7 0.4298 0.2325 0.7540 0.019 Uiso calc R 1 . .
C C7a 0.3897(2) 0.4499(5) 0.65032(18) 0.0138(6) Uani d . 1 . .
O O2 0.39414(14) 0.3922(3) 0.44025(12) 0.0160(4) Uani d . 1 . .
O O3 0.42819(14) 0.8585(3) 0.52291(12) 0.0144(4) Uani d . 1 . .
H H3 0.4850 0.8025 0.5421 0.022 Uiso d R 1 . .
C C31 0.2547(2) 0.7797(5) 0.46707(18) 0.0146(6) Uani d . 1 . .
H H31A 0.2358 0.9289 0.4879 0.017 Uiso calc R 1 . .
H H31B 0.2651 0.8082 0.4104 0.017 Uiso calc R 1 . .
C C32 0.1690(2) 0.6124(5) 0.45514(17) 0.0155(6) Uani d . 1 . .
O O32 0.18472(15) 0.4188(4) 0.48581(14) 0.0217(5) Uani d . 1 . .
C C321 0.0658(2) 0.6845(5) 0.40225(18) 0.0164(6) Uani d . 1 . .
C C322 0.0473(2) 0.8981(5) 0.36121(19) 0.0207(7) Uani d . 1 . .
H H322 0.1003 1.0083 0.3699 0.025 Uiso calc R 1 . .
C C323 -0.0485(2) 0.9498(6) 0.3078(2) 0.0235(7) Uani d . 1 . .
H H323 -0.0610 1.0949 0.2790 0.028 Uiso calc R 1 . .
C C324 -0.1259(2) 0.7926(6) 0.2961(2) 0.0233(7) Uani d . 1 . .
H H324 -0.1915 0.8288 0.2588 0.028 Uiso calc R 1 . .
C C325 -0.1088(2) 0.5835(6) 0.3382(2) 0.0236(7) Uani d . 1 . .
H H325 -0.1628 0.4768 0.3310 0.028 Uiso calc R 1 . .
C C326 -0.0134(2) 0.5280(5) 0.39092(19) 0.0206(7) Uani d . 1 . .
H H326 -0.0017 0.3826 0.4196 0.025 Uiso calc R 1 . .

loop_
_atom_site_aniso_label
_atom_site_aniso_U_11
_atom_site_aniso_U_22
_atom_site_aniso_U_33
_atom_site_aniso_U_12
_atom_site_aniso_U_13
_atom_site_aniso_U_23
N1 0.0178(12) 0.0102(11) 0.0158(12) 0.0025(10) 0.0051(9) 0.0000(10)
C2 0.0097(13) 0.0150(14) 0.0169(14) -0.0024(11) 0.0021(11) -0.0006(12)
C3 0.0151(13) 0.0114(14) 0.0164(14) -0.0024(11) 0.0054(11) -0.0002(11)
C3a 0.0114(13) 0.0138(14) 0.0145(13) -0.0022(11) 0.0038(11) -0.0005(11)
C4 0.0135(13) 0.0134(14) 0.0189(14) -0.0002(11) 0.0052(11) -0.0002(12)
C5 0.0156(14) 0.0179(15) 0.0174(14) -0.0014(12) 0.0058(11) -0.0040(12)
C6 0.0140(13) 0.0200(15) 0.0124(13) -0.0032(12) 0.0039(11) 0.0002(12)
C7 0.0145(13) 0.0139(14) 0.0170(14) -0.0016(11) 0.0033(11) 0.0003(12)
C7a 0.0101(13) 0.0153(14) 0.0168(14) -0.0011(11) 0.0051(11) -0.0017(12)
O2 0.0176(10) 0.0165(10) 0.0148(10) -0.0003(8) 0.0065(8) -0.0031(8)
O3 0.0107(9) 0.0139(10) 0.0191(10) 0.0003(8) 0.0053(8) 0.0004(8)
C31 0.0121(13) 0.0163(15) 0.0148(13) -0.0005(11) 0.0035(11) -0.0002(12)
C32 0.0185(14) 0.0157(15) 0.0127(13) -0.0012(12) 0.0055(11) -0.0016(12)
O32 0.0202(11) 0.0154(11) 0.0268(12) 0.0001(9) 0.0033(9) 0.0045(9)
C321 0.0168(14) 0.0199(15) 0.0125(13) 0.0009(12) 0.0043(11) -0.0029(12)
C322 0.0193(15) 0.0192(16) 0.0223(15) 0.0000(13) 0.0044(12) -0.0005(13)
C323 0.0248(16) 0.0215(16) 0.0216(15) 0.0032(13) 0.0034(13) 0.0020(13)
C324 0.0155(15) 0.0314(18) 0.0209(16) 0.0049(13) 0.0023(12) -0.0027(14)
C325 0.0159(14) 0.0298(18) 0.0255(16) -0.0049(13) 0.0068(13) -0.0038(14)
C326 0.0209(15) 0.0197(16) 0.0210(15) -0.0008(13) 0.0063(12) 0.0004(13)

loop_
_atom_type_symbol
_atom_type_description
_atom_type_scat_dispersion_real
_atom_type_scat_dispersion_imag
_atom_type_scat_source
C C 0.0033 0.0016 'International Tables Vol C Tables 4.2.6.8 and 6.1.1.4'
H H 0.0000 0.0000 'International Tables Vol C Tables 4.2.6.8 and 6.1.1.4'
N N 0.0061 0.0033 'International Tables Vol C Tables 4.2.6.8 and 6.1.1.4'
O O 0.0106 0.0060 'International Tables Vol C Tables 4.2.6.8 and 6.1.1.4'

loop_
_geom_angle_atom_site_label_1
_geom_angle_atom_site_label_2
_geom_angle_atom_site_label_3
_geom_angle_site_symmetry_1
_geom_angle_site_symmetry_3
_geom_angle
_geom_angle_publ_flag
C2 N1 C7a . . 112.3(2) ?
C2 N1 H1 . . 123.9 ?
C7a N1 H1 . . 123.9 ?
O2 C2 N1 . . 126.5(3) ?
O2 C2 C3 . . 125.5(3) ?
N1 C2 C3 . . 107.7(2) ?
O3 C3 C3a . . 111.6(2) ?
O3 C3 C31 . . 105.8(2) ?
C3a C3 C31 . . 115.7(2) ?
O3 C3 C2 . . 108.3(2) ?
C3a C3 C2 . . 101.7(2) ?
C31 C3 C2 . . 113.6(2) ?
C4 C3a C7a . . 120.2(3) ?
C4 C3a C3 . . 130.4(3) ?
C7a C3a C3 . . 109.3(2) ?
C3a C4 C5 . . 118.9(3) ?
C3a C4 H4 . . 120.5 ?
C5 C4 H4 . . 120.5 ?
C6 C5 C4 . . 120.1(3) ?
C6 C5 H5 . . 120.0 ?
C4 C5 H5 . . 120.0 ?
C5 C6 C7 . . 121.8(3) ?
C5 C6 H6 . . 119.1 ?
C7 C6 H6 . . 119.1 ?
C7a C7 C6 . . 117.0(3) ?
C7a C7 H7 . . 121.5 ?
C6 C7 H7 . . 121.5 ?
C7 C7a C3a . . 121.9(3) ?
C7 C7a N1 . . 129.4(3) ?
C3a C7a N1 . . 108.6(2) ?
C3 O3 H3 . . 110.7 ?
C32 C31 C3 . . 113.7(2) ?
C32 C31 H31A . . 108.8 ?
C3 C31 H31A . . 108.8 ?
C32 C31 H31B . . 108.8 ?
C3 C31 H31B . . 108.8 ?
H31A C31 H31B . . 107.7 ?
O32 C32 C321 . . 121.0(3) ?
O32 C32 C31 . . 120.2(3) ?
C321 C32 C31 . . 118.7(2) ?
C322 C321 C326 . . 119.4(3) ?
C322 C321 C32 . . 122.1(3) ?
C326 C321 C32 . . 118.5(3) ?
C323 C322 C321 . . 119.8(3) ?
C323 C322 H322 . . 120.1 ?
C321 C322 H322 . . 120.1 ?
C324 C323 C322 . . 120.4(3) ?
C324 C323 H323 . . 119.8 ?
C322 C323 H323 . . 119.8 ?
C325 C324 C323 . . 120.2(3) ?
C325 C324 H324 . . 119.9 ?
C323 C324 H324 . . 119.9 ?
C324 C325 C326 . . 120.2(3) ?
C324 C325 H325 . . 119.9 ?
C326 C325 H325 . . 119.9 ?
C325 C326 C321 . . 120.1(3) ?
C325 C326 H326 . . 119.9 ?
C321 C326 H326 . . 119.9 ?

loop_
_geom_bond_atom_site_label_1
_geom_bond_atom_site_label_2
_geom_bond_site_symmetry_2
_geom_bond_distance
_geom_bond_publ_flag
N1 C2 . 1.345(4) ?
N1 C7a . 1.402(4) ?
N1 H1 . 0.8800 ?
C2 O2 . 1.217(3) ?
C2 C3 . 1.544(4) ?
C3 O3 . 1.429(3) ?
C3 C3a . 1.494(4) ?
C3 C31 . 1.508(4) ?
C3a C4 . 1.371(4) ?
C3a C7a . 1.391(4) ?
C4 C5 . 1.391(4) ?
C4 H4 . 0.9500 ?
C5 C6 . 1.377(4) ?
C5 H5 . 0.9500 ?
C6 C7 . 1.391(4) ?
C6 H6 . 0.9500 ?
C7 C7a . 1.375(4) ?
C7 H7 . 0.9500 ?
O3 H3 . 0.8201 ?
C31 C32 . 1.497(4) ?
C31 H31A . 0.9900 ?
C31 H31B . 0.9900 ?
C32 O32 . 1.216(3) ?
C32 C321 . 1.487(4) ?
C321 C322 . 1.388(4) ?
C321 C326 . 1.391(4) ?
C322 C323 . 1.380(4) ?
C322 H322 . 0.9500 ?
C323 C324 . 1.374(4) ?
C323 H323 . 0.9500 ?
C324 C325 . 1.373(5) ?
C324 H324 . 0.9500 ?
C325 C326 . 1.377(4) ?
C325 H325 . 0.9500 ?
C326 H326 . 0.9500 ?

loop_
_geom_hbond_atom_site_label_D
_geom_hbond_atom_site_label_H
_geom_hbond_atom_site_label_A
_geom_hbond_site_symmetry_A
_geom_hbond_distance_DH
_geom_hbond_distance_HA
_geom_hbond_distance_DA
_geom_hbond_angle_DHA
_geom_hbond_publ_flag
N1 H1 O3 1_545 0.88 2.15 2.918(3) 146 no
O3 H3 O2 3_666 0.82 1.97 2.762(3) 163 no

loop_
_geom_torsion_atom_site_label_1
_geom_torsion_atom_site_label_2
_geom_torsion_atom_site_label_3
_geom_torsion_atom_site_label_4
_geom_torsion_site_symmetry_1
_geom_torsion_site_symmetry_2
_geom_torsion_site_symmetry_3
_geom_torsion_site_symmetry_4
_geom_torsion
_geom_torsion_publ_flag
C7a N1 C2 O2 . . . . 178.9(3) ?
C7a N1 C2 C3 . . . . 4.0(3) ?
O2 C2 C3 O3 . . . . -62.9(3) ?
N1 C2 C3 O3 . . . . 112.1(2) ?
O2 C2 C3 C3a . . . . 179.4(3) ?
N1 C2 C3 C3a . . . . -5.6(3) ?
O2 C2 C3 C31 . . . . 54.4(4) ?
N1 C2 C3 C31 . . . . -130.6(2) ?
O3 C3 C3a C4 . . . . 67.0(4) ?
C31 C3 C3a C4 . . . . -54.1(4) ?
C2 C3 C3a C4 . . . . -177.7(3) ?
O3 C3 C3a C7a . . . . -109.9(3) ?
C31 C3 C3a C7a . . . . 129.1(3) ?
C2 C3 C3a C7a . . . . 5.4(3) ?
C7a C3a C4 C5 . . . . 1.5(4) ?
C3 C3a C4 C5 . . . . -175.1(3) ?
C3a C4 C5 C6 . . . . -1.5(4) ?
C4 C5 C6 C7 . . . . 1.2(4) ?
C5 C6 C7 C7a . . . . -0.8(4) ?
C6 C7 C7a C3a . . . . 0.8(4) ?
C6 C7 C7a N1 . . . . -179.8(3) ?
C4 C3a C7a C7 . . . . -1.2(4) ?
C3 C3a C7a C7 . . . . 176.0(2) ?
C4 C3a C7a N1 . . . . 179.3(2) ?
C3 C3a C7a N1 . . . . -3.4(3) ?
C2 N1 C7a C7 . . . . -179.9(3) ?
C2 N1 C7a C3a . . . . -0.5(3) ?
O3 C3 C31 C32 . . . . 171.3(2) ?
C3a C3 C31 C32 . . . . -64.5(3) ?
C2 C3 C31 C32 . . . . 52.6(3) ?
C3 C31 C32 O32 . . . . -8.9(4) ?
C3 C31 C32 C321 . . . . 173.6(2) ?
O32 C32 C321 C322 . . . . -175.1(3) ?
C31 C32 C321 C322 . . . . 2.4(4) ?
O32 C32 C321 C326 . . . . 2.1(4) ?
C31 C32 C321 C326 . . . . 179.6(3) ?
C326 C321 C322 C323 . . . . -1.9(4) ?
C32 C321 C322 C323 . . . . 175.3(3) ?
C321 C322 C323 C324 . . . . 1.0(5) ?
C322 C323 C324 C325 . . . . 0.7(5) ?
C323 C324 C325 C326 . . . . -1.5(5) ?
C324 C325 C326 C321 . . . . 0.5(5) ?
C322 C321 C326 C325 . . . . 1.1(4) ?
C32 C321 C326 C325 . . . . -176.2(3) ?

loop_
_cod_related_entry_id
_cod_related_entry_database
_cod_related_entry_code
1 ChemSpider 89475
